data_7205206
loop_
_publ_author_name
'Qian, Jun'
'Zhao, Huajian'
'Wei, Hongyang'
'Li, Jianghua'
'Zhang, Jinfang'
'Yoshikawa, Hirofumi'
'Awaga, Kunio'
'Zhang, Chi'

_publ_section_title
;
 Two 3D coordination assemblies with same cluster configuration showing
 different magnetic behaviors: a ferromagnetic
 {[W(CN)8Co2(DMF)8][NO3]}n and a paramagnetic {W(CN)8Cu2(py)8}n
;
_journal_issue 2
_journal_name_full CrystEngComm
_journal_page_first 517
_journal_paper_doi 10.1039/c0ce00227e
_journal_volume 13
_journal_year 2011
_chemical_formula_moiety C32H56Co2N16O8W
_chemical_formula_sum 'C32 H56 Co2 N16 O8 W'
_chemical_formula_weight 1094.63
_chemical_name_systematic
;
?
;
_space_group_IT_number 88
_symmetry_cell_setting tetragonal
_symmetry_space_group_name_Hall '-I 4ad'
_symmetry_space_group_name_H-M 'I 41/a :2'
_atom_sites_solution_hydrogens geom
_atom_sites_solution_primary direct
_atom_sites_solution_secondary difmap
_audit_creation_method SHELXL-97
_cell_angle_alpha 90.00
_cell_angle_beta 90.00
_cell_angle_gamma 90.00
_cell_formula_units_Z 4
_cell_length_a 12.1408(2)
_cell_length_b 12.1408(2)
_cell_length_c 34.7802(8)
_cell_measurement_reflns_used 8753
_cell_measurement_temperature 150(2)
_cell_measurement_theta_max 27.39
_cell_measurement_theta_min 3.26
_cell_volume 5126.57(17)
_computing_cell_refinement 'CrystalClear (Rigaku Corp., 2000)'
_computing_data_collection 'CrystalClear (Rigaku Corp., 2000)'
_computing_data_reduction 'CrystalClear (Rigaku Corp., 2000)'
_computing_molecular_graphics SHELXTL
_computing_publication_material SHELXTL
_computing_structure_refinement 'SHELXL-97 (Sheldrick, 1997)'
_computing_structure_solution 'SHELXS-97 (Sheldrick, 1990)'
_diffrn_ambient_temperature 150(2)
_diffrn_measured_fraction_theta_full 0.995
_diffrn_measured_fraction_theta_max 0.995
_diffrn_measurement_device_type 'CCD area detector'
_diffrn_measurement_method 'phi and omega scans'
_diffrn_radiation_monochromator graphite
_diffrn_radiation_source 'fine-focus sealed tube'
_diffrn_radiation_type MoK\a
_diffrn_radiation_wavelength 0.71073
_diffrn_reflns_av_R_equivalents 0.0365
_diffrn_reflns_av_sigmaI/netI 0.0307
_diffrn_reflns_limit_h_max 11
_diffrn_reflns_limit_h_min -15
_diffrn_reflns_limit_k_max 12
_diffrn_reflns_limit_k_min -15
_diffrn_reflns_limit_l_max 40
_diffrn_reflns_limit_l_min -44
_diffrn_reflns_number 13769
_diffrn_reflns_theta_full 27.39
_diffrn_reflns_theta_max 27.39
_diffrn_reflns_theta_min 1.78
_exptl_absorpt_coefficient_mu 2.933
_exptl_absorpt_correction_T_max 0.7197
_exptl_absorpt_correction_T_min 0.6203
_exptl_absorpt_correction_type multi-scan
_exptl_absorpt_process_details 'SADABS(Bruker, 2002)'
_exptl_crystal_colour dark-red
_exptl_crystal_density_diffrn 1.418
_exptl_crystal_density_method 'not measured'
_exptl_crystal_description prism
_exptl_crystal_F_000 2207
_exptl_crystal_size_max 0.18
_exptl_crystal_size_mid 0.15
_exptl_crystal_size_min 0.12
_refine_diff_density_max 0.821
_refine_diff_density_min -0.553
_refine_diff_density_rms 0.073
_refine_ls_extinction_method none
_refine_ls_goodness_of_fit_ref 1.042
_refine_ls_hydrogen_treatment constr
_refine_ls_matrix_type full
_refine_ls_number_parameters 135
_refine_ls_number_reflns 2906
_refine_ls_number_restraints 36
_refine_ls_restrained_S_all 1.064
_refine_ls_R_factor_all 0.0267
_refine_ls_R_factor_gt 0.0224
_refine_ls_shift/su_max 0.000
_refine_ls_shift/su_mean 0.000
_refine_ls_structure_factor_coef Fsqd
_refine_ls_weighting_details 'calc w=1/[\s^2^(Fo^2^)+(0.0256P)^2^+3.2884P] where P=(Fo^2^+2Fc^2^)/3'
_refine_ls_weighting_scheme calc
_refine_ls_wR_factor_gt 0.0524
_refine_ls_wR_factor_ref 0.0536
_reflns_number_gt 2602
_reflns_number_total 2906
_reflns_threshold_expression >2sigma(I)
_cod_data_source_file C0CE00227E.TXT
_cod_data_source_block 1
_cod_depositor_comments
;
The following automatic conversions were performed:
'_symmetry_cell_setting' value 'Tetragonal' changed to 'tetragonal'
according to '/home/saulius/struct/CIF-dictionaries/cif_core.dic'
dictionary named 'cif_core.dic' version 2.4.1 from 2010-06-29.

Automatic conversion script
Id: cif_fix_enum 1555 2011-01-17 13:19:09Z saulius 
;
_cod_original_sg_symbol_H-M I4(1)/a
_cod_database_code 7205206

loop_
_symmetry_equiv_pos_as_xyz
'x, y, z'
'-y+3/4, x+1/4, z+1/4'
'-x+1/2, -y, z+1/2'
'y+3/4, -x+3/4, z+3/4'
'x+1/2, y+1/2, z+1/2'
'-y+5/4, x+3/4, z+3/4'
'-x+1, -y+1/2, z+1'
'y+5/4, -x+5/4, z+5/4'
'-x, -y, -z'
'y-3/4, -x-1/4, -z-1/4'
'x-1/2, y, -z-1/2'
'-y-3/4, x-3/4, -z-3/4'
'-x+1/2, -y+1/2, -z+1/2'
'y-1/4, -x+1/4, -z+1/4'
'x, y+1/2, -z'
'-y-1/4, x-1/4, -z-1/4'

loop_
_atom_site_label
_atom_site_type_symbol
_atom_site_fract_x
_atom_site_fract_y
_atom_site_fract_z
_atom_site_U_iso_or_equiv
_atom_site_adp_type
_atom_site_occupancy
_atom_site_symmetry_multiplicity
_atom_site_calc_flag
_atom_site_refinement_flags
_atom_site_disorder_assembly
_atom_site_disorder_group
W1 W -0.5000 -0.2500 0.1250 0.01581(7) Uani 1 4 d S . .
Co1 Co -0.7500 -0.2500 0.2500 0.01830(10) Uani 1 2 d S . .
O1 O -0.81940(14) -0.40515(14) 0.24468(5) 0.0272(4) Uani 1 1 d . . .
O2 O -0.86629(14) -0.18006(14) 0.21158(5) 0.0259(4) Uani 1 1 d . . .
C3 C -0.6657(2) -0.2894(2) 0.10687(7) 0.0223(5) Uani 1 1 d . . .
N2 N -0.90226(19) -0.0874(2) 0.15606(7) 0.0337(5) Uani 1 1 d . . .
C2 C -0.59973(19) -0.27525(19) 0.17543(7) 0.0197(5) Uani 1 1 d . . .
N4 N -0.95318(19) -0.53364(18) 0.24674(8) 0.0358(6) Uani 1 1 d U . .
C1 C -0.9154(2) -0.4340(2) 0.25146(7) 0.0252(5) Uani 1 1 d U . .
H1A H -0.9650 -0.3796 0.2607 0.030 Uiso 1 1 calc R . .
N3 N -0.64848(17) -0.28372(17) 0.20331(6) 0.0227(4) Uani 1 1 d . . .
N1 N -0.75241(19) -0.3104(2) 0.09644(7) 0.0384(6) Uani 1 1 d . . .
C4 C -0.8813(3) -0.6207(3) 0.23323(16) 0.0874(16) Uani 1 1 d U . .
H4A H -0.8087 -0.5898 0.2271 0.131 Uiso 1 1 calc R . .
H4B H -0.9129 -0.6543 0.2101 0.131 Uiso 1 1 calc R . .
H4C H -0.8735 -0.6767 0.2533 0.131 Uiso 1 1 calc R . .
C5 C -1.0198(2) -0.1062(3) 0.15608(9) 0.0465(8) Uani 1 1 d . . .
H5A H -1.0409 -0.1442 0.1798 0.070 Uiso 1 1 calc R . .
H5B H -1.0398 -0.1518 0.1339 0.070 Uiso 1 1 calc R . .
H5C H -1.0583 -0.0355 0.1545 0.070 Uiso 1 1 calc R . .
C6 C -1.0655(2) -0.5634(3) 0.25710(10) 0.0443(8) Uani 1 1 d U . .
H6A H -1.1047 -0.4979 0.2663 0.066 Uiso 1 1 calc R . .
H6B H -1.0641 -0.6191 0.2775 0.066 Uiso 1 1 calc R . .
H6C H -1.1035 -0.5932 0.2345 0.066 Uiso 1 1 calc R . .
C7 C -0.8367(2) -0.1253(2) 0.18315(7) 0.0289(6) Uani 1 1 d . . .
H7A H -0.7604 -0.1094 0.1808 0.035 Uiso 1 1 calc R . .
C8 C -0.8573(3) -0.0287(3) 0.12293(9) 0.0595(11) Uani 1 1 d . . .
H8A H -0.7778 -0.0189 0.1263 0.089 Uiso 1 1 calc R . .
H8B H -0.8927 0.0436 0.1208 0.089 Uiso 1 1 calc R . .
H8C H -0.8712 -0.0713 0.0995 0.089 Uiso 1 1 calc R . .

loop_
_atom_site_aniso_label
_atom_site_aniso_U_11
_atom_site_aniso_U_22
_atom_site_aniso_U_33
_atom_site_aniso_U_23
_atom_site_aniso_U_13
_atom_site_aniso_U_12
W1 0.01821(8) 0.01821(8) 0.01101(10) 0.000 0.000 0.000
Co1 0.0206(2) 0.0205(2) 0.0138(2) 0.00052(18) 0.00202(18) -0.00352(18)
O1 0.0246(9) 0.0251(10) 0.0320(10) -0.0025(8) 0.0029(8) -0.0055(7)
O2 0.0258(10) 0.0312(10) 0.0207(9) 0.0042(7) 0.0005(7) -0.0009(7)
C3 0.0229(13) 0.0287(14) 0.0154(11) -0.0019(10) 0.0025(10) -0.0008(10)
N2 0.0301(13) 0.0420(14) 0.0289(12) 0.0121(10) -0.0009(10) 0.0025(10)
C2 0.0213(12) 0.0211(12) 0.0165(12) -0.0004(9) -0.0016(9) 0.0011(9)
N4 0.0279(12) 0.0240(12) 0.0554(16) -0.0035(11) 0.0032(11) -0.0051(9)
C1 0.0282(14) 0.0248(13) 0.0227(12) -0.0010(10) -0.0013(11) -0.0008(10)
N3 0.0262(11) 0.0234(11) 0.0186(10) 0.0007(8) 0.0020(9) -0.0025(9)
N1 0.0283(13) 0.0553(17) 0.0315(13) 0.0004(12) -0.0008(11) -0.0051(12)
C4 0.048(2) 0.034(2) 0.180(5) -0.032(3) 0.022(3) -0.0047(17)
C5 0.0379(18) 0.064(2) 0.0375(17) 0.0131(16) -0.0104(14) 0.0001(15)
C6 0.0338(17) 0.0387(17) 0.060(2) 0.0002(15) 0.0038(15) -0.0154(13)
C7 0.0249(14) 0.0313(15) 0.0306(14) 0.0050(12) 0.0009(11) 0.0006(11)
C8 0.052(2) 0.076(3) 0.051(2) 0.039(2) 0.0060(17) 0.0077(19)

loop_
_atom_type_symbol
_atom_type_description
_atom_type_scat_dispersion_real
_atom_type_scat_dispersion_imag
_atom_type_scat_source
C C 0.0033 0.0016 'International Tables Vol C Tables 4.2.6.8 and 6.1.1.4'
Co Co 0.3494 0.9721 'International Tables Vol C Tables 4.2.6.8 and 6.1.1.4'
N N 0.0061 0.0033 'International Tables Vol C Tables 4.2.6.8 and 6.1.1.4'
O O 0.0106 0.0060 'International Tables Vol C Tables 4.2.6.8 and 6.1.1.4'
W W -0.8490 6.8722 'International Tables Vol C Tables 4.2.6.8 and 6.1.1.4'
H H 0.0000 0.0000 'International Tables Vol C Tables 4.2.6.8 and 6.1.1.4'

loop_
_geom_angle_atom_site_label_1
_geom_angle_atom_site_label_2
_geom_angle_atom_site_label_3
_geom_angle
_geom_angle_site_symmetry_1
_geom_angle_site_symmetry_3
_geom_angle_publ_flag
C2 W1 C2 131.57(8) 7_344 12_566 ?
C2 W1 C2 70.91(12) 7_344 . ?
C2 W1 C2 131.57(8) 12_566 . ?
C2 W1 C2 131.57(8) 7_344 14_545 ?
C2 W1 C2 70.91(12) 12_566 14_545 ?
C2 W1 C2 131.57(8) . 14_545 ?
C2 W1 C3 76.74(9) 7_344 12_566 ?
C2 W1 C3 71.50(9) 12_566 12_566 ?
C2 W1 C3 75.78(9) . 12_566 ?
C2 W1 C3 142.40(9) 14_545 12_566 ?
C2 W1 C3 142.40(9) 7_344 . ?
C2 W1 C3 76.74(9) 12_566 . ?
C2 W1 C3 71.50(9) . . ?
C2 W1 C3 75.78(9) 14_545 . ?
C3 W1 C3 94.88(3) 12_566 . ?
C2 W1 C3 71.50(9) 7_344 7_344 ?
C2 W1 C3 75.78(9) 12_566 7_344 ?
C2 W1 C3 142.40(9) . 7_344 ?
C2 W1 C3 76.74(9) 14_545 7_344 ?
C3 W1 C3 94.88(3) 12_566 7_344 ?
C3 W1 C3 146.09(12) . 7_344 ?
C2 W1 C3 75.78(9) 7_344 14_545 ?
C2 W1 C3 142.40(9) 12_566 14_545 ?
C2 W1 C3 76.74(9) . 14_545 ?
C2 W1 C3 71.50(9) 14_545 14_545 ?
C3 W1 C3 146.09(12) 12_566 14_545 ?
C3 W1 C3 94.88(3) . 14_545 ?
C3 W1 C3 94.88(3) 7_344 14_545 ?
O1 Co1 O1 180.00(4) . 13_345 ?
O1 Co1 N3 90.44(7) . 13_345 ?
O1 Co1 N3 89.56(7) 13_345 13_345 ?
O1 Co1 N3 89.56(7) . . ?
O1 Co1 N3 90.44(7) 13_345 . ?
N3 Co1 N3 180.00(7) 13_345 . ?
O1 Co1 O2 87.88(7) . 13_345 ?
O1 Co1 O2 92.12(7) 13_345 13_345 ?
N3 Co1 O2 88.94(7) 13_345 13_345 ?
N3 Co1 O2 91.06(7) . 13_345 ?
O1 Co1 O2 92.12(7) . . ?
O1 Co1 O2 87.88(7) 13_345 . ?
N3 Co1 O2 91.06(7) 13_345 . ?
N3 Co1 O2 88.94(7) . . ?
O2 Co1 O2 180.00(7) 13_345 . ?
C1 O1 Co1 128.47(17) . . ?
C7 O2 Co1 121.49(17) . . ?
N1 C3 W1 178.4(2) . . ?
C7 N2 C5 122.8(2) . . ?
C7 N2 C8 120.6(3) . . ?
C5 N2 C8 116.5(2) . . ?
N3 C2 W1 175.6(2) . . ?
C1 N4 C4 120.3(3) . . ?
C1 N4 C6 121.9(2) . . ?
C4 N4 C6 117.6(3) . . ?
O1 C1 N4 124.7(2) . . ?
O1 C1 H1A 117.7 . . ?
N4 C1 H1A 117.7 . . ?
C2 N3 Co1 162.5(2) . . ?
N4 C4 H4A 109.5 . . ?
N4 C4 H4B 109.5 . . ?
H4A C4 H4B 109.5 . . ?
N4 C4 H4C 109.5 . . ?
H4A C4 H4C 109.5 . . ?
H4B C4 H4C 109.5 . . ?
N2 C5 H5A 109.5 . . ?
N2 C5 H5B 109.5 . . ?
H5A C5 H5B 109.5 . . ?
N2 C5 H5C 109.5 . . ?
H5A C5 H5C 109.5 . . ?
H5B C5 H5C 109.5 . . ?
N4 C6 H6A 109.5 . . ?
N4 C6 H6B 109.5 . . ?
H6A C6 H6B 109.5 . . ?
N4 C6 H6C 109.5 . . ?
H6A C6 H6C 109.5 . . ?
H6B C6 H6C 109.5 . . ?
O2 C7 N2 125.5(3) . . ?
O2 C7 H7A 117.2 . . ?
N2 C7 H7A 117.2 . . ?
N2 C8 H8A 109.5 . . ?
N2 C8 H8B 109.5 . . ?
H8A C8 H8B 109.5 . . ?
N2 C8 H8C 109.5 . . ?
H8A C8 H8C 109.5 . . ?
H8B C8 H8C 109.5 . . ?

loop_
_geom_bond_atom_site_label_1
_geom_bond_atom_site_label_2
_geom_bond_distance
_geom_bond_site_symmetry_2
_geom_bond_publ_flag
W1 C2 2.153(2) 7_344 ?
W1 C2 2.153(2) 12_566 ?
W1 C2 2.153(2) . ?
W1 C2 2.153(2) 14_545 ?
W1 C3 2.162(2) 12_566 ?
W1 C3 2.162(2) . ?
W1 C3 2.162(2) 7_344 ?
W1 C3 2.162(2) 14_545 ?
Co1 O1 2.0718(17) . ?
Co1 O1 2.0718(17) 13_345 ?
Co1 N3 2.079(2) 13_345 ?
Co1 N3 2.079(2) . ?
Co1 O2 2.1212(17) 13_345 ?
Co1 O2 2.1212(17) . ?
O1 C1 1.239(3) . ?
O2 C7 1.245(3) . ?
C3 N1 1.142(3) . ?
N2 C7 1.316(3) . ?
N2 C5 1.445(4) . ?
N2 C8 1.461(4) . ?
C2 N3 1.141(3) . ?
N4 C1 1.305(3) . ?
N4 C4 1.449(4) . ?
N4 C6 1.457(4) . ?
C1 H1A 0.9500 . ?
C4 H4A 0.9800 . ?
C4 H4B 0.9800 . ?
C4 H4C 0.9800 . ?
C5 H5A 0.9800 . ?
C5 H5B 0.9800 . ?
C5 H5C 0.9800 . ?
C6 H6A 0.9800 . ?
C6 H6B 0.9800 . ?
C6 H6C 0.9800 . ?
C7 H7A 0.9500 . ?
C8 H8A 0.9800 . ?
C8 H8B 0.9800 . ?
C8 H8C 0.9800 . ?

loop_
_geom_torsion_atom_site_label_1
_geom_torsion_atom_site_label_2
_geom_torsion_atom_site_label_3
_geom_torsion_atom_site_label_4
_geom_torsion
_geom_torsion_site_symmetry_1
_geom_torsion_site_symmetry_2
_geom_torsion_site_symmetry_3
_geom_torsion_site_symmetry_4
_geom_torsion_publ_flag
O1 Co1 O1 C1 -92(100) 13_345 . . . ?
N3 Co1 O1 C1 33.2(2) 13_345 . . . ?
N3 Co1 O1 C1 -146.8(2) . . . . ?
O2 Co1 O1 C1 122.1(2) 13_345 . . . ?
O2 Co1 O1 C1 -57.9(2) . . . . ?
O1 Co1 O2 C7 -127.02(19) . . . . ?
O1 Co1 O2 C7 52.98(19) 13_345 . . . ?
N3 Co1 O2 C7 142.5(2) 13_345 . . . ?
N3 Co1 O2 C7 -37.5(2) . . . . ?
O2 Co1 O2 C7 9(7) 13_345 . . . ?
C2 W1 C3 N1 -172(9) 7_344 . . . ?
C2 W1 C3 N1 -27(9) 12_566 . . . ?
C2 W1 C3 N1 -170(9) . . . . ?
C2 W1 C3 N1 46(9) 14_545 . . . ?
C3 W1 C3 N1 -97(9) 12_566 . . . ?
C3 W1 C3 N1 9(9) 7_344 . . . ?
C3 W1 C3 N1 115(9) 14_545 . . . ?
C2 W1 C2 N3 31(3) 7_344 . . . ?
C2 W1 C2 N3 161(3) 12_566 . . . ?
C2 W1 C2 N3 -98(3) 14_545 . . . ?
C3 W1 C2 N3 112(3) 12_566 . . . ?
C3 W1 C2 N3 -148(3) . . . . ?
C3 W1 C2 N3 33(3) 7_344 . . . ?
C3 W1 C2 N3 -48(3) 14_545 . . . ?
Co1 O1 C1 N4 178.8(2) . . . . ?
C4 N4 C1 O1 1.0(5) . . . . ?
C6 N4 C1 O1 176.8(3) . . . . ?
W1 C2 N3 Co1 66(3) . . . . ?
O1 Co1 N3 C2 138.2(7) . . . . ?
O1 Co1 N3 C2 -41.8(7) 13_345 . . . ?
N3 Co1 N3 C2 41(24) 13_345 . . . ?
O2 Co1 N3 C2 -133.9(7) 13_345 . . . ?
O2 Co1 N3 C2 46.1(7) . . . . ?
Co1 O2 C7 N2 173.5(2) . . . . ?
C5 N2 C7 O2 -0.3(5) . . . . ?
C8 N2 C7 O2 -176.9(3) . . . . ?
